data_7712796
loop_
_publ_author_name
'Katzenmayer, Markus'
'Kracht, Felix'
'Maichle-Moessmer, Caecilia'
'Anwander, Reiner'

_publ_section_title
;
 Potential precursors for terminal ytterbium(II) imide complexes bearing
 the tris(3-tert-butyl-5-methylpyrazolyl)hydroborato ligand
;
_journal_name_full 'Dalton Transactions'
_journal_paper_doi 10.1039/D3DT00861D
_journal_year 2023
_chemical_formula_sum 'C32 H50 B N7 Yb'
_chemical_formula_weight 716.64
_chemical_properties_physical Air-sensitive
_space_group_crystal_system orthorhombic
_space_group_IT_number 29
_space_group_name_Hall 'P 2c -2ac'
_space_group_name_H-M_alt 'P c a 21'
_atom_sites_solution_hydrogens mixed
_audit_creation_method SHELXL-2014/7
_audit_update_record
;
2023-03-14 deposited with the CCDC.	2023-04-18 downloaded from the CCDC.
;
_cell_angle_alpha 90
_cell_angle_beta 90
_cell_angle_gamma 90
_cell_formula_units_Z 4
_cell_length_a 19.726(2)
_cell_length_b 10.5723(12)
_cell_length_c 16.2311(19)
_cell_measurement_reflns_used 125
_cell_measurement_temperature 100(2)
_cell_measurement_theta_max 22.56
_cell_measurement_theta_min 2.547
_cell_volume 3385.0(6)
_computing_cell_refinement 'SAINT V8.40B (Bruker Nano, Inc., 2019)'
_computing_data_collection 'APEX3 v2019.11-0'
_computing_data_reduction 'SAINT V8.40B (Bruker Nano, Inc., 2019)'
_computing_structure_refinement 'SHELXL-2014/7 (Sheldrick, 2014)'
_computing_structure_solution 'SHELXT 2018/2 (Sheldrick, 2018)'
_diffrn_ambient_temperature 100(2)
_diffrn_measured_fraction_theta_full 1.000
_diffrn_measured_fraction_theta_max 0.999
_diffrn_measurement_device_type 'Bruker APEX II DUO'
_diffrn_measurement_method 'omega scans'
_diffrn_radiation_type MoK\a
_diffrn_radiation_wavelength 0.71073
_diffrn_reflns_av_R_equivalents 0.0630
_diffrn_reflns_av_unetI/netI 0.0647
_diffrn_reflns_Laue_measured_fraction_full 1.000
_diffrn_reflns_Laue_measured_fraction_max 0.999
_diffrn_reflns_limit_h_max 28
_diffrn_reflns_limit_h_min -26
_diffrn_reflns_limit_k_max 15
_diffrn_reflns_limit_k_min -13
_diffrn_reflns_limit_l_max 23
_diffrn_reflns_limit_l_min -23
_diffrn_reflns_number 33340
_diffrn_reflns_point_group_measured_fraction_full 1.000
_diffrn_reflns_point_group_measured_fraction_max 0.999
_diffrn_reflns_theta_full 25.242
_diffrn_reflns_theta_max 30.403
_diffrn_reflns_theta_min 2.065
_diffrn_source 'ImuS-focus sealed tube'
_exptl_absorpt_coefficient_mu 2.794
_exptl_absorpt_correction_type multi-scan
_exptl_absorpt_process_details 'sadabs V2012/1 (Bruker AXS Inc.)'
_exptl_crystal_colour red
_exptl_crystal_density_diffrn 1.406
_exptl_crystal_description needle
_exptl_crystal_F_000 1464
_exptl_crystal_size_max 0.460
_exptl_crystal_size_mid 0.094
_exptl_crystal_size_min 0.065
_exptl_transmission_factor_max 0.7461
_exptl_transmission_factor_min 0.5516
_refine_diff_density_max 1.814
_refine_diff_density_min -2.053
_refine_diff_density_rms 0.105
_refine_ls_abs_structure_details
;
 Refined as an inversion twin.
;
_refine_ls_abs_structure_Flack 0.49(4)
_refine_ls_extinction_method none
_refine_ls_goodness_of_fit_ref 1.024
_refine_ls_hydrogen_treatment mixed
_refine_ls_matrix_type full
_refine_ls_number_parameters 521
_refine_ls_number_reflns 10155
_refine_ls_number_restraints 616
_refine_ls_restrained_S_all 0.998
_refine_ls_R_factor_all 0.0580
_refine_ls_R_factor_gt 0.0360
_refine_ls_shift/su_max 2.096
_refine_ls_shift/su_mean 0.162
_refine_ls_structure_factor_coef Fsqd
_refine_ls_weighting_details 'w=1/[\s^2^(Fo^2^)+(0.0210P)^2^+1.8942P] where P=(Fo^2^+2Fc^2^)/3'
_refine_ls_weighting_scheme calc
_refine_ls_wR_factor_gt 0.0756
_refine_ls_wR_factor_ref 0.0872
_reflns_Friedel_coverage 0.936
_reflns_Friedel_fraction_full 1.000
_reflns_Friedel_fraction_max 0.999
_reflns_number_gt 7475
_reflns_number_total 10155
_reflns_threshold_expression 'I > 2\s(I)'
_cod_data_source_file d3dt00861d2.cif
_cod_data_source_block 2_mo_MK161_0ma_b
_cod_original_cell_volume 3384.9(7)
_cod_database_code 7712796
_shelx_shelxl_version_number 2014/7
_shelx_space_group_comment
;
The symmetry employed for this shelxl refinement is uniquely defined
by the following loop, which should always be used as a source of
symmetry information in preference to the above space-group names.
They are only intended as comments.
;
_shelx_estimated_absorpt_t_min 0.360
_shelx_estimated_absorpt_t_max 0.839

loop_
_space_group_symop_operation_xyz
'x, y, z'
'-x, -y, z+1/2'
'x+1/2, -y, z'
'-x+1/2, y, z+1/2'

loop_
_atom_site_label
_atom_site_type_symbol
_atom_site_fract_x
_atom_site_fract_y
_atom_site_fract_z
_atom_site_U_iso_or_equiv
_atom_site_adp_type
_atom_site_occupancy
_atom_site_site_symmetry_order
_atom_site_calc_flag
_atom_site_refinement_flags_posn
_atom_site_refinement_flags_adp
_atom_site_refinement_flags_occupancy
_atom_site_disorder_assembly
_atom_site_disorder_group
C1 C 0.5935(10) 0.587(2) 0.3484(11) 0.026(4) Uani 1 1 d . . . . .
C2 C 0.6313(9) 0.488(2) 0.3226(12) 0.030(5) Uani 1 1 d . . . . .
H2 H 0.6588 0.4858 0.2746 0.036 Uiso 1 1 calc R U . . .
C3 C 0.6232(9) 0.396(2) 0.3759(11) 0.028(5) Uani 1 1 d . . . . .
C8 C 0.6531(9) 0.2676(19) 0.3782(13) 0.036(5) Uani 1 1 d . . . . .
H8A H 0.6178 0.2047 0.3669 0.053 Uiso 1 1 calc R U . . .
H8B H 0.6726 0.2520 0.4328 0.053 Uiso 1 1 calc R U . . .
H8C H 0.6887 0.2611 0.3363 0.053 Uiso 1 1 calc R U . . .
C9 C 0.5912(11) 0.596(2) 0.6791(13) 0.029(4) Uani 1 1 d . . . . .
C10 C 0.6316(8) 0.4926(19) 0.7077(10) 0.036(5) Uani 1 1 d . . . . .
H10 H 0.6599 0.4910 0.7551 0.043 Uiso 1 1 calc R U . . .
C11 C 0.6205(10) 0.393(2) 0.6507(11) 0.025(4) Uani 1 1 d . . . . .
C12 C 0.5852(10) 0.720(2) 0.7206(13) 0.038(4) Uani 1 1 d . U . . .
C16 C 0.6502(10) 0.2604(18) 0.6539(13) 0.041(5) Uani 1 1 d . . . . .
H16A H 0.6795 0.2471 0.6059 0.062 Uiso 1 1 calc R U . . .
H16B H 0.6134 0.1982 0.6533 0.062 Uiso 1 1 calc R U . . .
H16C H 0.6768 0.2505 0.7045 0.062 Uiso 1 1 calc R U . . .
C17 C 0.3695(2) 0.3724(4) 0.514(2) 0.0204(10) Uani 1 1 d . . . . .
C18 C 0.3789(2) 0.2413(4) 0.5150(17) 0.0248(11) Uani 1 1 d . . . . .
H18 H 0.3448 0.1779 0.5152 0.030 Uiso 1 1 calc R U . . .
C19 C 0.4480(2) 0.2236(4) 0.515(2) 0.0249(11) Uani 1 1 d . . . . .
C20 C 0.3042(2) 0.4475(4) 0.5147(19) 0.0227(10) Uani 1 1 d . . . . .
C21 C 0.2995(12) 0.533(2) 0.4382(14) 0.052(7) Uani 1 1 d . . . . .
H21A H 0.2614 0.5920 0.4445 0.078 Uiso 1 1 calc R U . . .
H21B H 0.2925 0.4812 0.3890 0.078 Uiso 1 1 calc R U . . .
H21C H 0.3417 0.5815 0.4323 0.078 Uiso 1 1 calc R U . . .
C22 C 0.3021(13) 0.530(3) 0.5904(17) 0.060(8) Uani 1 1 d . . . . .
H22A H 0.2568 0.5663 0.5964 0.090 Uiso 1 1 calc R U . . .
H22B H 0.3356 0.5977 0.5850 0.090 Uiso 1 1 calc R U . . .
H22C H 0.3127 0.4785 0.6390 0.090 Uiso 1 1 calc R U . . .
C23 C 0.2438(3) 0.3593(6) 0.511(2) 0.047(3) Uani 1 1 d . . . . .
H23A H 0.2020 0.4080 0.5183 0.071 Uiso 1 1 calc R U . . .
H23B H 0.2475 0.2953 0.5540 0.071 Uiso 1 1 calc R U . . .
H23C H 0.2427 0.3176 0.4567 0.071 Uiso 1 1 calc R U . . .
C24 C 0.4853(3) 0.0971(5) 0.5064(19) 0.026(3) Uani 1 1 d . . . . .
H24A H 0.5131 0.0819 0.5555 0.040 Uiso 1 1 calc R U . . .
H24B H 0.5145 0.0999 0.4576 0.040 Uiso 1 1 calc R U . . .
H24C H 0.4522 0.0286 0.5004 0.040 Uiso 1 1 calc R U . . .
C25 C 0.3446(7) 0.874(2) 0.5052(11) 0.024(2) Uani 0.47(2) 1 d G U P A 1
C26 C 0.2988(9) 0.918(2) 0.4467(8) 0.030(2) Uani 0.47(2) 1 d G U P A 1
C27 C 0.2419(8) 0.9859(16) 0.4712(12) 0.033(3) Uani 0.47(2) 1 d G U P A 1
H27 H 0.2106 1.0156 0.4311 0.040 Uiso 0.47(2) 1 calc R U P A 1
C28 C 0.2309(6) 1.0104(15) 0.5542(13) 0.034(3) Uani 0.47(2) 1 d G U P A 1
H28 H 0.1921 1.0569 0.5710 0.041 Uiso 0.47(2) 1 calc R U P A 1
C29 C 0.2768(9) 0.9669(18) 0.6128(9) 0.035(3) Uani 0.47(2) 1 d G U P A 1
H29 H 0.2692 0.9837 0.6696 0.042 Uiso 0.47(2) 1 calc R U P A 1
C30 C 0.3336(8) 0.899(2) 0.5883(10) 0.030(2) Uani 0.47(2) 1 d G U P A 1
C31 C 0.3292(14) 0.893(3) 0.3474(16) 0.037(4) Uani 0.47(2) 1 d . U P A 1
H31A H 0.2971 0.9286 0.3075 0.056 Uiso 0.47(2) 1 calc R U P A 1
H31B H 0.3343 0.8023 0.3376 0.056 Uiso 0.47(2) 1 calc R U P A 1
H31C H 0.3732 0.9350 0.3412 0.056 Uiso 0.47(2) 1 calc R U P A 1
C32 C 0.3812(15) 0.863(3) 0.658(2) 0.039(5) Uani 0.47(2) 1 d . U P A 1
H32A H 0.3645 0.8989 0.7095 0.058 Uiso 0.47(2) 1 calc R U P A 1
H32B H 0.4266 0.8963 0.6460 0.058 Uiso 0.47(2) 1 calc R U P A 1
H32C H 0.3833 0.7707 0.6623 0.058 Uiso 0.47(2) 1 calc R U P A 1
N7 N 0.4055(15) 0.810(3) 0.490(2) 0.022(3) Uani 0.47(2) 1 d . U P A 1
H7 H 0.410(8) 0.784(16) 0.452(9) 0.027 Uiso 0.47(2) 1 d . U P A 1
B1 B 0.5562(2) 0.3636(5) 0.515(2) 0.0207(11) Uani 1 1 d . . . . .
H1 H 0.583(2) 0.272(5) 0.512(12) 0.025 Uiso 1 1 d . U . . .
N1 N 0.5783(8) 0.4360(17) 0.4374(10) 0.019(4) Uani 1 1 d . . . . .
N2 N 0.5590(10) 0.5593(16) 0.4205(10) 0.023(4) Uani 1 1 d . . . . .
N3 N 0.5785(7) 0.4355(16) 0.5945(10) 0.021(4) Uani 1 1 d . . . . .
N4 N 0.5604(9) 0.5583(16) 0.6132(11) 0.026(4) Uani 1 1 d . . . . .
N5 N 0.47904(18) 0.3370(4) 0.514(2) 0.0212(9) Uani 1 1 d . . . . .
N6 N 0.4304(2) 0.4316(4) 0.5170(17) 0.0209(14) Uani 1 1 d . . . . .
Yb1 Yb 0.47688(2) 0.64241(2) 0.5151(3) 0.02591(8) Uani 1 1 d . . . . .
C13 C 0.659(2) 0.767(7) 0.745(3) 0.046(7) Uani 0.49(3) 1 d . U P B 1
H13A H 0.6548 0.8433 0.7795 0.069 Uiso 0.49(3) 1 calc R U P B 1
H13B H 0.6843 0.7872 0.6952 0.069 Uiso 0.49(3) 1 calc R U P B 1
H13C H 0.6820 0.7008 0.7761 0.069 Uiso 0.49(3) 1 calc R U P B 1
C14 C 0.5478(18) 0.694(4) 0.807(2) 0.040(5) Uani 0.49(3) 1 d . U P B 1
H14A H 0.5405 0.7739 0.8358 0.060 Uiso 0.49(3) 1 calc R U P B 1
H14B H 0.5762 0.6383 0.8411 0.060 Uiso 0.49(3) 1 calc R U P B 1
H14C H 0.5041 0.6525 0.7969 0.060 Uiso 0.49(3) 1 calc R U P B 1
C15 C 0.5511(19) 0.802(3) 0.670(2) 0.047(5) Uani 0.49(3) 1 d . U P B 1
H15A H 0.5730 0.8033 0.6161 0.071 Uiso 0.49(3) 1 calc R U P B 1
H15B H 0.5518 0.8865 0.6943 0.071 Uiso 0.49(3) 1 calc R U P B 1
H15C H 0.5041 0.7732 0.6642 0.071 Uiso 0.49(3) 1 calc R U P B 1
N7A N 0.4015(14) 0.801(3) 0.542(2) 0.026(3) Uani 0.53(2) 1 d . U P A 2
H7A H 0.4140 0.8281 0.5915 0.031 Uiso 0.53(2) 1 calc R U P A 2
C13A C 0.646(2) 0.762(6) 0.765(3) 0.042(6) Uani 0.51(3) 1 d . U P B 2
H13D H 0.6385 0.8472 0.7865 0.063 Uiso 0.51(3) 1 calc R U P B 2
H13E H 0.6846 0.7627 0.7268 0.063 Uiso 0.51(3) 1 calc R U P B 2
H13F H 0.6552 0.7036 0.8103 0.063 Uiso 0.51(3) 1 calc R U P B 2
C14A C 0.522(2) 0.726(4) 0.773(3) 0.041(6) Uani 0.51(3) 1 d . U P B 2
H14D H 0.5124 0.8145 0.7878 0.061 Uiso 0.51(3) 1 calc R U P B 2
H14E H 0.5286 0.6767 0.8235 0.061 Uiso 0.51(3) 1 calc R U P B 2
H14F H 0.4834 0.6917 0.7422 0.061 Uiso 0.51(3) 1 calc R U P B 2
C15A C 0.574(2) 0.823(5) 0.646(3) 0.033(6) Uani 0.51(3) 1 d . U P B 2
H15D H 0.5674 0.9074 0.6695 0.050 Uiso 0.51(3) 1 calc R U P B 2
H15E H 0.5339 0.7993 0.6137 0.050 Uiso 0.51(3) 1 calc R U P B 2
H15F H 0.6139 0.8234 0.6100 0.050 Uiso 0.51(3) 1 calc R U P B 2
C25A C 0.3460(6) 0.8796(18) 0.5233(15) 0.027(2) Uani 0.53(2) 1 d G U P A 2
C26A C 0.3236(8) 0.906(2) 0.4439(12) 0.032(3) Uani 0.53(2) 1 d G U P A 2
C27A C 0.2642(8) 0.9742(18) 0.4320(9) 0.032(3) Uani 0.53(2) 1 d G U P A 2
H27A H 0.2489 0.9922 0.3778 0.039 Uiso 0.53(2) 1 calc R U P A 2
C28A C 0.2272(5) 1.0162(12) 0.4996(11) 0.033(2) Uani 0.53(2) 1 d G U P A 2
H28A H 0.1866 1.0629 0.4915 0.040 Uiso 0.53(2) 1 calc R U P A 2
C29A C 0.2496(8) 0.9899(18) 0.5789(9) 0.031(2) Uani 0.53(2) 1 d G U P A 2
H29A H 0.2243 1.0187 0.6251 0.037 Uiso 0.53(2) 1 calc R U P A 2
C30A C 0.3090(9) 0.9216(19) 0.5908(11) 0.028(2) Uani 0.53(2) 1 d G U P A 2
C31A C 0.3677(13) 0.865(3) 0.373(2) 0.036(4) Uani 0.53(2) 1 d . U P A 2
H31D H 0.3402 0.8592 0.3231 0.055 Uiso 0.53(2) 1 calc R U P A 2
H31E H 0.3879 0.7829 0.3855 0.055 Uiso 0.53(2) 1 calc R U P A 2
H31F H 0.4038 0.9279 0.3650 0.055 Uiso 0.53(2) 1 calc R U P A 2
C32A C 0.3156(12) 0.901(2) 0.6701(14) 0.038(4) Uani 0.53(2) 1 d . U P A 2
H32D H 0.2791 0.9446 0.6998 0.057 Uiso 0.53(2) 1 calc R U P A 2
H32E H 0.3595 0.9341 0.6887 0.057 Uiso 0.53(2) 1 calc R U P A 2
H32F H 0.3132 0.8104 0.6811 0.057 Uiso 0.53(2) 1 calc R U P A 2
C1_1 C 0.5895(15) 0.712(4) 0.3108(19) 0.031(7) Uani 0.49(3) 1 d D U P B 1
C2_1 C 0.565(2) 0.819(5) 0.372(2) 0.038(9) Uani 0.49(3) 1 d D U P B 1
H2A_1 H 0.5732 0.9022 0.3466 0.057 Uiso 0.49(3) 1 calc R U P B 1
H2B_1 H 0.5908 0.8132 0.4234 0.057 Uiso 0.49(3) 1 calc R U P B 1
H2C_1 H 0.5168 0.8089 0.3831 0.057 Uiso 0.49(3) 1 calc R U P B 1
C3_1 C 0.539(2) 0.712(5) 0.236(2) 0.042(9) Uani 0.49(3) 1 d D U P B 1
H3A_1 H 0.5366 0.7980 0.2132 0.063 Uiso 0.49(3) 1 calc R U P B 1
H3B_1 H 0.4943 0.6858 0.2549 0.063 Uiso 0.49(3) 1 calc R U P B 1
H3C_1 H 0.5557 0.6539 0.1939 0.063 Uiso 0.49(3) 1 calc R U P B 1
C4_1 C 0.6601(18) 0.756(4) 0.278(2) 0.034(7) Uani 0.49(3) 1 d D U P B 1
H4A_1 H 0.6566 0.8427 0.2572 0.051 Uiso 0.49(3) 1 calc R U P B 1
H4B_1 H 0.6750 0.6997 0.2341 0.051 Uiso 0.49(3) 1 calc R U P B 1
H4C_1 H 0.6931 0.7537 0.3235 0.051 Uiso 0.49(3) 1 calc R U P B 1
C1_2 C 0.5775(14) 0.730(3) 0.3172(18) 0.028(5) Uani 0.51(3) 1 d D U P B 2
C2_2 C 0.578(2) 0.830(4) 0.389(2) 0.036(7) Uani 0.51(3) 1 d D U P B 2
H2A_2 H 0.5825 0.9152 0.3657 0.054 Uiso 0.51(3) 1 calc R U P B 2
H2B_2 H 0.6163 0.8129 0.4257 0.054 Uiso 0.51(3) 1 calc R U P B 2
H2C_2 H 0.5355 0.8242 0.4199 0.054 Uiso 0.51(3) 1 calc R U P B 2
C3_2 C 0.5072(13) 0.737(3) 0.2742(17) 0.038(6) Uani 0.51(3) 1 d D U P B 2
H3A_2 H 0.5046 0.8144 0.2409 0.057 Uiso 0.51(3) 1 calc R U P B 2
H3B_2 H 0.4713 0.7382 0.3160 0.057 Uiso 0.51(3) 1 calc R U P B 2
H3C_2 H 0.5013 0.6631 0.2385 0.057 Uiso 0.51(3) 1 calc R U P B 2
C4_2 C 0.6333(15) 0.762(4) 0.255(2) 0.046(7) Uani 0.51(3) 1 d D U P B 2
H4A_2 H 0.6287 0.8507 0.2378 0.069 Uiso 0.51(3) 1 calc R U P B 2
H4B_2 H 0.6292 0.7070 0.2070 0.069 Uiso 0.51(3) 1 calc R U P B 2
H4C_2 H 0.6778 0.7498 0.2809 0.069 Uiso 0.51(3) 1 calc R U P B 2

loop_
_atom_site_aniso_label
_atom_site_aniso_U_11
_atom_site_aniso_U_22
_atom_site_aniso_U_33
_atom_site_aniso_U_23
_atom_site_aniso_U_13
_atom_site_aniso_U_12
C1 0.027(8) 0.028(10) 0.023(8) 0.014(7) -0.008(6) -0.012(7)
C2 0.026(10) 0.054(13) 0.010(9) 0.000(8) 0.003(7) 0.012(8)
C3 0.016(8) 0.042(11) 0.027(8) -0.018(8) 0.001(6) 0.001(7)
C8 0.021(7) 0.040(9) 0.046(10) -0.016(7) 0.004(7) -0.011(6)
C9 0.019(8) 0.035(9) 0.032(9) 0.008(6) 0.010(6) -0.002(6)
C10 0.034(9) 0.046(11) 0.026(7) -0.004(7) 0.003(6) -0.023(7)
C11 0.021(9) 0.027(10) 0.027(8) -0.005(7) 0.004(7) -0.002(8)
C12 0.038(7) 0.034(7) 0.042(7) -0.017(5) 0.012(5) -0.002(5)
C16 0.051(10) 0.036(9) 0.037(9) 0.002(7) -0.010(8) 0.027(7)
C17 0.020(2) 0.018(2) 0.023(2) 0.003(9) -0.006(11) -0.0035(17)
C18 0.018(2) 0.021(2) 0.035(3) 0.000(11) -0.001(10) -0.0079(18)
C19 0.013(2) 0.018(2) 0.043(3) -0.005(12) -0.007(12) 0.0009(18)
C20 0.014(2) 0.025(2) 0.028(2) -0.008(11) -0.002(11) 0.0009(18)
C21 0.033(11) 0.072(15) 0.051(11) 0.047(11) 0.011(9) 0.013(10)
C22 0.026(10) 0.080(19) 0.074(16) -0.022(13) 0.002(10) 0.027(11)
C23 0.016(2) 0.032(3) 0.095(8) 0.025(10) -0.012(9) -0.004(2)
C24 0.023(3) 0.019(2) 0.037(10) -0.008(5) -0.002(5) 0.0089(19)
C25 0.019(3) 0.011(4) 0.043(3) -0.010(4) 0.002(4) -0.002(3)
C26 0.026(4) 0.018(5) 0.048(4) -0.009(4) -0.003(4) -0.001(4)
C27 0.027(4) 0.021(5) 0.052(5) -0.010(5) -0.001(4) 0.000(4)
C28 0.031(5) 0.021(5) 0.052(5) -0.010(5) 0.003(4) -0.005(4)
C29 0.030(4) 0.026(5) 0.050(5) -0.009(5) 0.006(4) -0.003(4)
C30 0.026(4) 0.020(5) 0.044(3) -0.011(4) 0.004(4) -0.007(4)
C31 0.033(9) 0.034(10) 0.046(5) -0.005(5) -0.005(5) 0.011(7)
C32 0.035(8) 0.034(10) 0.047(6) -0.009(6) 0.000(6) -0.004(7)
N7 0.022(4) 0.012(5) 0.033(6) -0.003(6) 0.004(5) 0.001(4)
B1 0.016(2) 0.015(2) 0.031(3) 0.004(11) 0.007(15) 0.002(2)
N1 0.027(8) 0.008(10) 0.024(9) 0.001(6) 0.005(7) 0.002(6)
N2 0.018(8) 0.024(9) 0.027(8) 0.012(6) -0.005(6) -0.006(6)
N3 0.007(6) 0.024(9) 0.033(9) 0.000(6) 0.006(6) -0.004(5)
N4 0.018(8) 0.017(9) 0.043(9) 0.005(6) 0.004(7) -0.002(6)
N5 0.0141(18) 0.0146(19) 0.035(2) 0.003(10) -0.001(9) 0.0023(14)
N6 0.0130(16) 0.0171(18) 0.032(4) -0.002(6) -0.002(6) 0.0010(15)
Yb1 0.01538(10) 0.01331(11) 0.04905(15) 0.0021(6) 0.0002(6) 0.00103(8)
C13 0.042(8) 0.047(14) 0.049(14) -0.012(13) 0.009(7) -0.008(7)
C14 0.035(10) 0.043(12) 0.042(8) -0.014(7) 0.011(7) 0.003(8)
C15 0.066(12) 0.032(9) 0.044(9) -0.026(6) -0.001(8) 0.007(8)
N7A 0.021(4) 0.020(5) 0.038(5) -0.007(5) 0.005(5) 0.001(4)
C13A 0.039(8) 0.052(14) 0.035(11) -0.017(10) 0.016(8) -0.008(8)
C14A 0.041(9) 0.034(12) 0.048(11) -0.016(10) 0.017(8) 0.000(8)
C15A 0.034(14) 0.027(9) 0.039(9) -0.021(7) 0.009(8) -0.008(9)
C25A 0.019(3) 0.016(4) 0.046(3) -0.009(4) 0.000(4) -0.003(3)
C26A 0.026(4) 0.021(5) 0.048(3) -0.009(4) -0.003(4) -0.005(4)
C27A 0.026(5) 0.023(5) 0.047(5) -0.008(5) -0.001(4) -0.004(4)
C28A 0.029(4) 0.021(4) 0.049(5) -0.007(4) 0.002(4) -0.004(3)
C29A 0.026(4) 0.020(4) 0.047(4) -0.008(4) 0.005(4) -0.002(4)
C30A 0.024(4) 0.013(4) 0.048(3) -0.010(4) 0.004(4) -0.005(3)
C31A 0.031(8) 0.027(9) 0.051(6) -0.010(6) 0.000(6) -0.003(7)
C32A 0.040(9) 0.027(8) 0.048(4) -0.010(4) 0.005(4) 0.007(7)
C1_1 0.024(9) 0.041(16) 0.028(11) 0.006(9) -0.002(8) -0.015(9)
C2_1 0.040(17) 0.042(17) 0.032(13) 0.010(10) -0.004(11) -0.009(12)
C3_1 0.040(14) 0.05(2) 0.032(12) 0.018(11) -0.008(10) -0.015(13)
C4_1 0.030(10) 0.035(15) 0.037(15) 0.013(11) 0.001(9) -0.018(9)
C1_2 0.027(9) 0.024(10) 0.033(9) 0.013(7) -0.005(7) -0.007(7)
C2_2 0.029(13) 0.028(12) 0.050(12) 0.002(10) -0.013(9) -0.005(9)
C3_2 0.036(9) 0.028(11) 0.049(12) 0.004(9) -0.017(8) 0.005(8)
C4_2 0.050(12) 0.035(11) 0.053(13) 0.011(10) 0.007(11) -0.003(10)

loop_
_atom_type_symbol
_atom_type_description
_atom_type_scat_dispersion_real
_atom_type_scat_dispersion_imag
_atom_type_scat_source
C C 0.0033 0.0016 'International Tables Vol C Tables 4.2.6.8 and 6.1.1.4'
H H 0.0000 0.0000 'International Tables Vol C Tables 4.2.6.8 and 6.1.1.4'
B B 0.0013 0.0007 'International Tables Vol C Tables 4.2.6.8 and 6.1.1.4'
N N 0.0061 0.0033 'International Tables Vol C Tables 4.2.6.8 and 6.1.1.4'
Yb Yb -0.3850 5.5486 'International Tables Vol C Tables 4.2.6.8 and 6.1.1.4'

loop_
_geom_angle_atom_site_label_1
_geom_angle_atom_site_label_2
_geom_angle_atom_site_label_3
_geom_angle
_geom_angle_site_symmetry_1
_geom_angle_site_symmetry_3
_geom_angle_publ_flag
C2 C1 N2 111.7(18) . . ?
C2 C1 C1_1 127(2) . . ?
N2 C1 C1_1 121(2) . . ?
C2 C1 C1_2 136.9(19) . . ?
N2 C1 C1_2 111(2) . . ?
C3 C2 C1 107.7(17) . . ?
C2 C3 N1 108.7(18) . . ?
C2 C3 C8 130.5(18) . . ?
N1 C3 C8 120.9(18) . . ?
N4 C9 C10 107.4(19) . . ?
N4 C9 C12 128(2) . . ?
C10 C9 C12 125.0(19) . . ?
C11 C10 C9 105.6(16) . . ?
N3 C11 C10 107.2(18) . . ?
N3 C11 C16 125.7(17) . . ?
C10 C11 C16 127.1(18) . . ?
C15 C12 C9 109(2) . . ?
C13A C12 C9 115(3) . . ?
C13A C12 C14A 113(2) . . ?
C9 C12 C14A 111(2) . . ?
C15 C12 C13 114(3) . . ?
C9 C12 C13 109(3) . . ?
C15 C12 C14 114(2) . . ?
C9 C12 C14 106(2) . . ?
C13 C12 C14 105(3) . . ?
C13A C12 C15A 106(3) . . ?
C9 C12 C15A 105(2) . . ?
C14A C12 C15A 106(3) . . ?
N6 C17 C18 109.9(4) . . ?
N6 C17 C20 120.8(4) . . ?
C18 C17 C20 129.2(4) . . ?
C19 C18 C17 105.4(4) . . ?
N5 C19 C18 109.2(4) . . ?
N5 C19 C24 123.9(6) . . ?
C18 C19 C24 126.4(5) . . ?
C22 C20 C17 109(2) . . ?
C22 C20 C23 112(2) . . ?
C17 C20 C23 110.3(4) . . ?
C22 C20 C21 108.4(6) . . ?
C17 C20 C21 110.9(19) . . ?
C23 C20 C21 106(2) . . ?
C26 C25 C30 120.0 . . ?
C26 C25 N7 127(2) . . ?
C30 C25 N7 113(2) . . ?
C27 C26 C25 120.0 . . ?
C27 C26 C31 128.4(15) . . ?
C25 C26 C31 111.1(15) . . ?
C26 C27 C28 120.0 . . ?
C29 C28 C27 120.0 . . ?
C28 C29 C30 120.0 . . ?
C29 C30 C25 120.0 . . ?
C29 C30 C32 114.6(17) . . ?
C25 C30 C32 125.3(17) . . ?
C25 N7 Yb1 150(2) . . ?
N1 B1 N5 111(2) . . ?
N1 B1 N3 110.8(4) . . ?
N5 B1 N3 112(2) . . ?
N2 N1 C3 108.5(17) . . ?
N2 N1 B1 123.5(16) . . ?
C3 N1 B1 127.8(16) . . ?
C1 N2 N1 103.4(18) . . ?
C1 N2 Yb1 142.7(14) . . ?
N1 N2 Yb1 113.8(12) . . ?
C11 N3 N4 109.5(17) . . ?
C11 N3 B1 125.7(16) . . ?
N4 N3 B1 124.6(15) . . ?
C9 N4 N3 110.3(19) . . ?
C9 N4 Yb1 137.9(16) . . ?
N3 N4 Yb1 111.8(13) . . ?
C19 N5 N6 109.1(4) . . ?
C19 N5 B1 127.5(4) . . ?
N6 N5 B1 123.3(4) . . ?
C17 N6 N5 106.2(4) . . ?
C17 N6 Yb1 139.8(3) . . ?
N5 N6 Yb1 113.8(3) . . ?
N7 Yb1 N2 125.7(10) . . ?
N7A Yb1 N2 146.3(10) . . ?
N7 Yb1 N6 118.8(8) . . ?
N7A Yb1 N6 115.4(8) . . ?
N2 Yb1 N6 85.8(6) . . ?
N7 Yb1 N4 143.5(10) . . ?
N7A Yb1 N4 125.2(10) . . ?
N2 Yb1 N4 80.22(14) . . ?
N6 Yb1 N4 85.0(6) . . ?
C25A N7A Yb1 153(2) . . ?
C26A C25A C30A 120.0 . . ?
C26A C25A N7A 125(2) . . ?
C30A C25A N7A 115(2) . . ?
C27A C26A C25A 120.0 . . ?
C27A C26A C31A 122.0(18) . . ?
C25A C26A C31A 117.8(18) . . ?
C26A C27A C28A 120.0 . . ?
C27A C28A C29A 120.0 . . ?
C30A C29A C28A 120.0 . . ?
C32A C30A C29A 107.7(18) . . ?
C32A C30A C25A 132.0(18) . . ?
C29A C30A C25A 120.0 . . ?
C1 C1_1 C4_1 111(3) . . ?
C1 C1_1 C3_1 111(3) . . ?
C4_1 C1_1 C3_1 108(2) . . ?
C1 C1_1 C2_1 114(3) . . ?
C4_1 C1_1 C2_1 106(2) . . ?
C3_1 C1_1 C2_1 107(2) . . ?
C4_2 C1_2 C3_2 110(2) . . ?
C4_2 C1_2 C2_2 109(2) . . ?
C3_2 C1_2 C2_2 108(2) . . ?
C4_2 C1_2 C1 106(2) . . ?
C3_2 C1_2 C1 111(2) . . ?
C2_2 C1_2 C1 113(3) . . ?

loop_
_geom_bond_atom_site_label_1
_geom_bond_atom_site_label_2
_geom_bond_distance
_geom_bond_site_symmetry_2
_geom_bond_publ_flag
C1 C2 1.35(3) . ?
C1 N2 1.38(2) . ?
C1 C1_1 1.46(4) . ?
C1 C1_2 1.63(4) . ?
C2 C3 1.31(3) . ?
C3 N1 1.40(2) . ?
C3 C8 1.48(3) . ?
C9 N4 1.29(3) . ?
C9 C10 1.43(3) . ?
C9 C12 1.48(3) . ?
C10 C11 1.42(2) . ?
C11 N3 1.31(3) . ?
C11 C16 1.52(3) . ?
C12 C15 1.36(3) . ?
C12 C13A 1.46(4) . ?
C12 C14A 1.51(3) . ?
C12 C13 1.58(5) . ?
C12 C14 1.61(3) . ?
C12 C15A 1.64(5) . ?
C17 N6 1.355(6) . ?
C17 C18 1.398(6) . ?
C17 C20 1.514(6) . ?
C18 C19 1.376(6) . ?
C19 N5 1.346(6) . ?
C19 C24 1.534(8) . ?
C20 C22 1.51(3) . ?
C20 C23 1.514(7) . ?
C20 C21 1.54(3) . ?
C25 C26 1.3900 . ?
C25 C30 1.3900 . ?
C25 N7 1.40(3) . ?
C26 C27 1.3900 . ?
C26 C31 1.74(3) . ?
C27 C28 1.3900 . ?
C28 C29 1.3900 . ?
C29 C30 1.3900 . ?
C30 C32 1.51(3) . ?
N7 Yb1 2.30(3) . ?
B1 N1 1.54(4) . ?
B1 N5 1.548(6) . ?
B1 N3 1.56(4) . ?
N1 N2 1.39(2) . ?
N2 Yb1 2.40(2) . ?
N3 N4 1.38(2) . ?
N4 Yb1 2.457(19) . ?
N5 N6 1.387(6) . ?
N6 Yb1 2.410(4) . ?
Yb1 N7A 2.29(3) . ?
N7A C25A 1.41(3) . ?
C25A C26A 1.3900 . ?
C25A C30A 1.3900 . ?
C26A C27A 1.3900 . ?
C26A C31A 1.50(3) . ?
C27A C28A 1.3900 . ?
C28A C29A 1.3900 . ?
C29A C30A 1.3900 . ?
C30A C32A 1.31(3) . ?
C1_1 C4_1 1.56(3) . ?
C1_1 C3_1 1.56(3) . ?
C1_1 C2_1 1.58(3) . ?
C1_2 C4_2 1.53(3) . ?
C1_2 C3_2 1.55(2) . ?
C1_2 C2_2 1.57(3) . ?
